data_4302437
loop_
_publ_author_name
'Bao-xia Dong'
'Qiang Xu'

_publ_section_title
;
Investigation of Flexible Organic Ligands in the Molybdate System: Delicate
Influence of a Peripheral Cluster Environment on the Isopolymolybdate
Frameworks
;
_journal_name_full 'Inorganic Chemistry'
_journal_page_first 5861
_journal_page_last 5873
_journal_paper_doi 10.1021/ic900128t
_journal_volume 48
_journal_year 2009
_chemical_formula_sum 'C12 H12 Cu Mo3 N6 O12'
_chemical_formula_weight 783.65
_chemical_name_systematic
; 
 ? 
;
_space_group_IT_number 14
_symmetry_cell_setting monoclinic
_symmetry_space_group_name_Hall '-P 2ybc'
_symmetry_space_group_name_H-M 'P 1 21/c 1'
_atom_sites_solution_hydrogens geom
_atom_sites_solution_primary direct
_atom_sites_solution_secondary difmap
_audit_creation_method SHELXL-97
_cell_angle_alpha 90.00
_cell_angle_beta 102.70(3)
_cell_angle_gamma 90.00
_cell_formula_units_Z 4
_cell_length_a 8.1300(16)
_cell_length_b 29.670(6)
_cell_length_c 8.9000(18)
_cell_measurement_temperature 293(2)
_cell_volume 2094.3(8)
_computing_structure_refinement 'SHELXL-97 (Sheldrick, 1997)'
_computing_structure_solution 'SHELXS-97 (Sheldrick, 1990)'
_diffrn_ambient_temperature 293(2)
_diffrn_measured_fraction_theta_full 0.998
_diffrn_measured_fraction_theta_max 0.998
_diffrn_radiation_monochromator graphite
_diffrn_radiation_source 'fine-focus sealed tube'
_diffrn_radiation_type MoK\a
_diffrn_radiation_wavelength 0.71073
_diffrn_reflns_av_R_equivalents 0.0725
_diffrn_reflns_av_sigmaI/netI 0.0725
_diffrn_reflns_limit_h_max 9
_diffrn_reflns_limit_h_min -9
_diffrn_reflns_limit_k_max 33
_diffrn_reflns_limit_k_min -33
_diffrn_reflns_limit_l_max 10
_diffrn_reflns_limit_l_min -9
_diffrn_reflns_number 14044
_diffrn_reflns_theta_full 23.99
_diffrn_reflns_theta_max 23.99
_diffrn_reflns_theta_min 3.12
_exptl_absorpt_coefficient_mu 2.834
_exptl_absorpt_correction_type none
_exptl_crystal_colour green
_exptl_crystal_density_diffrn 2.498
_exptl_crystal_density_method 'not measured'
_exptl_crystal_description needle
_exptl_crystal_F_000 1524
_exptl_crystal_size_max 0.28
_exptl_crystal_size_mid 0.15
_exptl_crystal_size_min 0.14
_refine_diff_density_max 1.715
_refine_diff_density_min -1.530
_refine_diff_density_rms 0.310
_refine_ls_extinction_coef 0.0023(6)
_refine_ls_extinction_expression Fc^*^=kFc[1+0.001xFc^2^\l^3^/sin(2\q)]^-1/4^
_refine_ls_extinction_method SHELXL
_refine_ls_goodness_of_fit_ref 1.330
_refine_ls_hydrogen_treatment constr
_refine_ls_matrix_type full
_refine_ls_number_parameters 253
_refine_ls_number_reflns 3280
_refine_ls_number_restraints 3
_refine_ls_restrained_S_all 1.330
_refine_ls_R_factor_all 0.1037
_refine_ls_R_factor_gt 0.0998
_refine_ls_shift/su_max 0.000
_refine_ls_shift/su_mean 0.000
_refine_ls_structure_factor_coef Fsqd
_refine_ls_weighting_details 'calc w=1/[\s^2^(Fo^2^)+(0.0000P)^2^+178.1010P] where P=(Fo^2^+2Fc^2^)/3'
_refine_ls_weighting_scheme calc
_refine_ls_wR_factor_gt 0.2474
_refine_ls_wR_factor_ref 0.2490
_reflns_number_gt 3006
_reflns_number_total 3280
_reflns_threshold_expression >2sigma(I)
_cod_data_source_file ic900128t_si_002_02.cif
_cod_data_source_block compound2
_cod_depositor_comments
;
The following automatic conversions were performed:
'_symmetry_cell_setting' value 'Monoclinic' changed to 'monoclinic'
according to '/home/saulius/struct/CIF-dictionaries/cif_core.dic'
dictionary named 'cif_core.dic' version 2.4.1 from 2010-06-29.

Automatic conversion script
Id: cif_fix_enum 1527 2010-12-29 10:47:43Z saulius 
;
_cod_original_cell_volume 2094.3(7)
_cod_database_code 4302437

loop_
_symmetry_equiv_pos_as_xyz
'x, y, z'
'-x, y+1/2, -z+1/2'
'-x, -y, -z'
'x, -y-1/2, z-1/2'

loop_
_atom_site_label
_atom_site_type_symbol
_atom_site_fract_x
_atom_site_fract_y
_atom_site_fract_z
_atom_site_U_iso_or_equiv
_atom_site_adp_type
_atom_site_occupancy
_atom_site_symmetry_multiplicity
_atom_site_calc_flag
_atom_site_refinement_flags
_atom_site_disorder_assembly
_atom_site_disorder_group
Mo1 Mo 0.3222(2) 0.50074(6) 0.55150(19) 0.0145(5) Uani 1 1 d . . .
Mo3 Mo 0.5873(2) 0.45639(5) 0.94849(18) 0.0115(5) Uani 1 1 d . . .
Mo2 Mo 0.5463(2) 0.57938(5) 0.74823(19) 0.0129(5) Uani 1 1 d . . .
Cu1 Cu 0.9866(3) 0.59055(8) 0.9426(3) 0.0174(6) Uani 1 1 d . . .
O1W O 0.917(2) 0.5349(5) 1.0455(17) 0.030(4) Uiso 1 1 d . . .
O1 O 0.5153(16) 0.4037(4) 1.0516(15) 0.014(3) Uani 1 1 d . . .
O2W O 1.0211(18) 0.5547(5) 0.7433(18) 0.028(4) Uani 1 1 d . . .
O3 O 0.3339(17) 0.5366(5) 0.7458(15) 0.019(3) Uani 1 1 d . . .
O4 O 0.5532(16) 0.5305(4) 0.5924(15) 0.015(3) Uani 1 1 d . . .
O5 O 0.7393(19) 0.5962(5) 0.7945(15) 0.020(3) Uiso 1 1 d . . .
O6 O 0.2224(19) 0.5361(5) 0.4042(16) 0.024(3) Uiso 1 1 d . . .
O7 O 0.4521(18) 0.6192(5) 0.6129(17) 0.022(3) Uani 1 1 d . . .
O8 O 0.4892(18) 0.4494(4) 0.7445(15) 0.019(3) Uani 1 1 d . . .
O9 O 0.6155(17) 0.5190(4) 0.9572(15) 0.016(3) Uani 1 1 d . . .
O2 O 0.7692(18) 0.4362(5) 0.9518(15) 0.020(3) Uiso 1 1 d . . .
O10 O 0.1906(19) 0.4596(5) 0.5615(18) 0.026(3) Uani 1 1 d . . .
C1 C 1.061(3) 0.6323(11) 1.290(3) 0.066(10) Uani 1 1 d D . .
H1A H 1.1777 0.6301 1.3048 0.079 Uiso 1 1 calc R . .
C2 C 0.806(2) 0.6290(8) 1.179(3) 0.032(5) Uani 1 1 d D . .
H2A H 0.7028 0.6236 1.1128 0.038 Uiso 1 1 calc R . .
C3 C 0.709(3) 0.6522(9) 1.430(3) 0.032(6) Uani 1 1 d . . .
H3A H 0.7657 0.6620 1.5326 0.039 Uiso 1 1 calc R . .
H3B H 0.6469 0.6247 1.4392 0.039 Uiso 1 1 calc R . .
C4 C 1.594(3) 0.8120(8) 0.850(3) 0.031(6) Uani 1 1 d . . .
C5 C 1.455(4) 0.8245(8) 0.750(3) 0.041(7) Uani 1 1 d . . .
H5A H 1.4306 0.8549 0.7325 0.049 Uiso 1 1 calc R . .
C6 C 1.350(3) 0.7927(8) 0.672(3) 0.032(6) Uani 1 1 d . . .
H6A H 1.2549 0.8018 0.5999 0.039 Uiso 1 1 calc R . .
C7 C 1.380(3) 0.7471(7) 0.696(3) 0.024(5) Uani 1 1 d . . .
C8 C 1.521(3) 0.7344(9) 0.802(3) 0.034(6) Uiso 1 1 d . . .
H8A H 1.5459 0.7041 0.8211 0.041 Uiso 1 1 calc R . .
C9 C 1.623(3) 0.7663(8) 0.879(3) 0.034(6) Uiso 1 1 d . . .
H9A H 1.7167 0.7576 0.9532 0.041 Uiso 1 1 calc R . .
C10 C 1.266(3) 0.7126(8) 0.607(3) 0.030(5) Uani 1 1 d . . .
H10A H 1.1898 0.7263 0.5194 0.036 Uiso 1 1 calc R . .
H10B H 1.3308 0.6894 0.5687 0.036 Uiso 1 1 calc R . .
C11 C 0.984(3) 0.6888(7) 0.836(3) 0.030(5) Uiso 1 1 d D . .
H11A H 0.8923 0.6965 0.8770 0.036 Uiso 1 1 calc R . .
C12 C 1.172(3) 0.6510(7) 0.770(2) 0.026(5) Uiso 1 1 d D . .
H12A H 1.2439 0.6282 0.7524 0.032 Uiso 1 1 calc R . .
N1 N 0.946(2) 0.6226(6) 1.145(2) 0.024(4) Uani 1 1 d . . .
N2 N 0.977(3) 0.6455(8) 1.409(3) 0.048(6) Uiso 1 1 d . . .
N3 N 0.827(2) 0.6455(6) 1.334(2) 0.024(4) Uani 1 1 d D . .
N4 N 1.172(2) 0.6934(6) 0.714(2) 0.023(4) Uiso 1 1 d . . .
N5 N 1.062(3) 0.7176(6) 0.757(3) 0.036(5) Uani 1 1 d . . .
N6 N 1.057(2) 0.6465(6) 0.8498(19) 0.021(4) Uiso 1 1 d . . .

loop_
_atom_site_aniso_label
_atom_site_aniso_U_11
_atom_site_aniso_U_22
_atom_site_aniso_U_33
_atom_site_aniso_U_23
_atom_site_aniso_U_13
_atom_site_aniso_U_12
Mo1 0.0051(9) 0.0192(9) 0.0193(9) -0.0032(7) 0.0030(6) 0.0009(7)
Mo3 0.0031(9) 0.0135(9) 0.0179(9) -0.0002(6) 0.0023(6) 0.0000(6)
Mo2 0.0045(9) 0.0148(9) 0.0198(9) -0.0001(7) 0.0038(6) -0.0002(6)
Cu1 0.0052(12) 0.0174(12) 0.0309(14) -0.0029(10) 0.0066(10) -0.0013(9)
O1 0.005(7) 0.013(6) 0.025(7) 0.000(5) 0.004(5) -0.002(5)
O2W 0.008(8) 0.038(9) 0.038(9) -0.017(7) 0.006(6) -0.002(6)
O3 0.013(7) 0.022(7) 0.023(7) -0.006(6) 0.006(6) -0.004(6)
O4 0.003(7) 0.018(7) 0.021(7) -0.003(6) -0.001(5) -0.003(5)
O7 0.011(8) 0.021(7) 0.035(8) 0.007(6) 0.009(6) 0.005(6)
O8 0.016(8) 0.018(7) 0.023(7) 0.003(6) 0.006(6) 0.012(6)
O9 0.013(8) 0.009(6) 0.026(7) 0.000(5) 0.007(6) -0.001(5)
O10 0.016(8) 0.022(8) 0.041(9) 0.000(7) 0.007(7) -0.003(6)
C1 0.08(3) 0.07(2) 0.050(18) -0.025(17) 0.025(18) -0.013(19)
C2 0.011(12) 0.048(15) 0.035(13) -0.008(11) 0.000(9) 0.008(10)
C3 0.017(13) 0.047(14) 0.036(13) 0.008(11) 0.013(10) 0.019(11)
C4 0.044(16) 0.023(12) 0.035(13) 0.003(10) 0.026(12) -0.008(11)
C5 0.06(2) 0.017(12) 0.046(15) 0.008(11) 0.013(14) -0.001(12)
C6 0.015(13) 0.031(13) 0.047(14) 0.010(11) -0.001(10) -0.004(10)
C7 0.006(10) 0.028(11) 0.041(13) -0.003(10) 0.011(9) -0.004(8)
C10 0.020(13) 0.032(12) 0.039(13) 0.008(11) 0.013(10) 0.004(10)
N1 0.015(10) 0.026(10) 0.031(10) -0.004(8) 0.008(8) 0.000(8)
N3 0.013(10) 0.030(10) 0.030(10) -0.003(8) 0.006(8) 0.002(8)
N5 0.022(11) 0.020(10) 0.067(14) 0.009(10) 0.012(10) 0.010(8)

loop_
_atom_type_symbol
_atom_type_description
_atom_type_scat_dispersion_real
_atom_type_scat_dispersion_imag
_atom_type_scat_source
C C 0.0033 0.0016 'International Tables Vol C Tables 4.2.6.8 and 6.1.1.4'
H H 0.0000 0.0000 'International Tables Vol C Tables 4.2.6.8 and 6.1.1.4'
N N 0.0061 0.0033 'International Tables Vol C Tables 4.2.6.8 and 6.1.1.4'
O O 0.0106 0.0060 'International Tables Vol C Tables 4.2.6.8 and 6.1.1.4'
Cu Cu 0.3201 1.2651 'International Tables Vol C Tables 4.2.6.8 and 6.1.1.4'
Mo Mo -1.6832 0.6857 'International Tables Vol C Tables 4.2.6.8 and 6.1.1.4'

loop_
_geom_angle_atom_site_label_1
_geom_angle_atom_site_label_2
_geom_angle_atom_site_label_3
_geom_angle
_geom_angle_site_symmetry_1
_geom_angle_site_symmetry_3
_geom_angle_publ_flag
O10 Mo1 O6 106.8(7) . . ?
O10 Mo1 O3 104.8(7) . . ?
O6 Mo1 O3 104.8(6) . . ?
O10 Mo1 O4 96.7(6) . 3_666 ?
O6 Mo1 O4 90.9(6) . 3_666 ?
O3 Mo1 O4 148.1(5) . 3_666 ?
O10 Mo1 O4 154.4(7) . . ?
O6 Mo1 O4 97.6(6) . . ?
O3 Mo1 O4 75.5(5) . . ?
O4 Mo1 O4 75.0(6) 3_666 . ?
O10 Mo1 O8 76.6(6) . . ?
O6 Mo1 O8 173.6(6) . . ?
O3 Mo1 O8 79.3(5) . . ?
O4 Mo1 O8 83.2(5) 3_666 . ?
O4 Mo1 O8 78.4(5) . . ?
O10 Mo1 Mo1 130.0(5) . 3_666 ?
O6 Mo1 Mo1 95.4(5) . 3_666 ?
O3 Mo1 Mo1 112.1(4) . 3_666 ?
O4 Mo1 Mo1 37.6(4) 3_666 3_666 ?
O4 Mo1 Mo1 37.4(4) . 3_666 ?
O8 Mo1 Mo1 78.4(3) . 3_666 ?
O2 Mo3 O8 100.2(6) . . ?
O2 Mo3 O9 105.6(6) . . ?
O8 Mo3 O9 100.2(6) . . ?
O2 Mo3 O1 93.6(6) . . ?
O8 Mo3 O1 105.3(6) . . ?
O9 Mo3 O1 144.7(6) . . ?
O2 Mo3 O9 156.4(6) . 3_667 ?
O8 Mo3 O9 102.9(6) . 3_667 ?
O9 Mo3 O9 75.1(6) . 3_667 ?
O1 Mo3 O9 75.7(5) . 3_667 ?
O2 Mo3 Mo3 140.7(5) . 3_667 ?
O8 Mo3 Mo3 104.7(4) . 3_667 ?
O9 Mo3 Mo3 40.5(4) . 3_667 ?
O1 Mo3 Mo3 108.3(4) . 3_667 ?
O9 Mo3 Mo3 34.6(3) 3_667 3_667 ?
O5 Mo2 O7 102.8(7) . . ?
O5 Mo2 O4 103.0(6) . . ?
O7 Mo2 O4 95.0(6) . . ?
O5 Mo2 O1 96.5(6) . 3_667 ?
O7 Mo2 O1 106.6(6) . 3_667 ?
O4 Mo2 O1 146.8(5) . 3_667 ?
O5 Mo2 O3 157.6(6) . . ?
O7 Mo2 O3 99.5(6) . . ?
O4 Mo2 O3 73.2(5) . . ?
O1 Mo2 O3 78.5(5) 3_667 . ?
N6 Cu1 O1W 177.6(7) . . ?
N6 Cu1 N1 95.1(7) . . ?
O1W Cu1 N1 82.7(7) . . ?
N6 Cu1 O2W 88.2(7) . . ?
O1W Cu1 O2W 94.0(6) . . ?
N1 Cu1 O2W 176.6(7) . . ?
N6 Cu1 O2 99.6(7) . 3_767 ?
O1W Cu1 O2 79.8(6) . 3_767 ?
N1 Cu1 O2 95.5(6) . 3_767 ?
O2W Cu1 O2 84.4(6) . 3_767 ?
N6 Cu1 O5 89.8(7) . . ?
O1W Cu1 O5 91.4(6) . . ?
N1 Cu1 O5 100.6(6) . . ?
O2W Cu1 O5 78.8(5) . . ?
O2 Cu1 O5 160.5(5) 3_767 . ?
Mo3 O1 Mo2 111.8(6) . 3_667 ?
Mo1 O3 Mo2 102.0(6) . . ?
Mo2 O4 Mo1 149.1(7) . 3_666 ?
Mo2 O4 Mo1 105.7(6) . . ?
Mo1 O4 Mo1 105.0(6) 3_666 . ?
Mo2 O5 Cu1 149.1(8) . . ?
Mo3 O8 Mo1 132.4(7) . . ?
Mo3 O9 Mo3 104.9(6) . 3_667 ?
Mo3 O2 Cu1 155.7(8) . 3_767 ?
N2 C1 N1 113.2(18) . . ?
N2 C1 H1A 123.4 . . ?
N1 C1 H1A 123.4 . . ?
N1 C2 N3 111.6(17) . . ?
N1 C2 H2A 124.2 . . ?
N3 C2 H2A 124.2 . . ?
N3 C3 C4 104.2(18) . 4_476 ?
N3 C3 H3A 110.9 . . ?
C4 C3 H3A 110.9 4_476 . ?
N3 C3 H3B 110.9 . . ?
C4 C3 H3B 110.9 4_476 . ?
H3A C3 H3B 108.9 . . ?
C5 C4 C9 119(2) . . ?
C5 C4 C3 118(2) . 4_675 ?
C9 C4 C3 123(2) . 4_675 ?
C4 C5 C6 120(2) . . ?
C4 C5 H5A 120.2 . . ?
C6 C5 H5A 120.2 . . ?
C5 C6 C7 122(2) . . ?
C5 C6 H6A 119.0 . . ?
C7 C6 H6A 119.0 . . ?
C8 C7 C6 118(2) . . ?
C8 C7 C10 121(2) . . ?
C6 C7 C10 121(2) . . ?
C9 C8 C7 119(2) . . ?
C9 C8 H8A 120.4 . . ?
C7 C8 H8A 120.4 . . ?
C8 C9 C4 122(3) . . ?
C8 C9 H9A 118.9 . . ?
C4 C9 H9A 118.9 . . ?
N4 C10 C7 105.6(18) . . ?
N4 C10 H10A 110.6 . . ?
C7 C10 H10A 110.6 . . ?
N4 C10 H10B 110.6 . . ?
C7 C10 H10B 110.6 . . ?
H10A C10 H10B 108.8 . . ?
N5 C11 N6 112.5(18) . . ?
N5 C11 H11A 123.7 . . ?
N6 C11 H11A 123.7 . . ?
N6 C12 N4 110.7(18) . . ?
N6 C12 H12A 124.6 . . ?
N4 C12 H12A 124.6 . . ?
C2 N1 C1 101.2(17) . . ?
C2 N1 Cu1 126.4(16) . . ?
C1 N1 Cu1 130.8(14) . . ?
N3 N2 C1 99.9(19) . . ?
N2 N3 C3 113(2) . . ?
N2 N3 C2 113.7(17) . . ?
C3 N3 C2 132.0(18) . . ?
N5 N4 C12 111.2(18) . . ?
N5 N4 C10 118.6(18) . . ?
C12 N4 C10 129.9(18) . . ?
N4 N5 C11 103.7(17) . . ?
C12 N6 C11 101.7(16) . . ?
C12 N6 Cu1 128.2(15) . . ?
C11 N6 Cu1 129.5(15) . . ?

loop_
_geom_bond_atom_site_label_1
_geom_bond_atom_site_label_2
_geom_bond_distance
_geom_bond_site_symmetry_2
_geom_bond_publ_flag
Mo1 O10 1.638(15) . ?
Mo1 O6 1.735(14) . ?
Mo1 O3 2.014(13) . ?
Mo1 O4 2.024(13) 3_666 ?
Mo1 O4 2.034(13) . ?
Mo1 O8 2.468(13) . ?
Mo1 Mo1 3.219(3) 3_666 ?
Mo3 O2 1.589(14) . ?
Mo3 O8 1.828(14) . ?
Mo3 O9 1.872(12) . ?
Mo3 O1 1.967(13) . ?
Mo3 O9 2.136(13) 3_667 ?
Mo3 Mo3 3.182(3) 3_667 ?
Mo2 O5 1.611(15) . ?
Mo2 O7 1.741(14) . ?
Mo2 O4 2.016(13) . ?
Mo2 O1 2.017(13) 3_667 ?
Mo2 O3 2.139(14) . ?
Cu1 N6 1.995(17) . ?
Cu1 O1W 2.027(16) . ?
Cu1 N1 2.124(17) . ?
Cu1 O2W 2.140(15) . ?
Cu1 O2 2.153(15) 3_767 ?
Cu1 O5 2.155(15) . ?
O1 Mo2 2.017(13) 3_667 ?
O4 Mo1 2.024(13) 3_666 ?
O9 Mo3 2.136(13) 3_667 ?
O2 Cu1 2.153(15) 3_767 ?
C1 N2 1.44(3) . ?
C1 N1 1.45(3) . ?
C1 H1A 0.9300 . ?
C2 N1 1.25(3) . ?
C2 N3 1.44(3) . ?
C2 H2A 0.9300 . ?
C3 N3 1.43(3) . ?
C3 C4 1.49(3) 4_476 ?
C3 H3A 0.9700 . ?
C3 H3B 0.9700 . ?
C4 C5 1.33(4) . ?
C4 C9 1.39(3) . ?
C4 C3 1.49(3) 4_675 ?
C5 C6 1.36(4) . ?
C5 H5A 0.9300 . ?
C6 C7 1.38(3) . ?
C6 H6A 0.9300 . ?
C7 C8 1.37(3) . ?
C7 C10 1.49(3) . ?
C8 C9 1.34(3) . ?
C8 H8A 0.9300 . ?
C9 H9A 0.9300 . ?
C10 N4 1.47(3) . ?
C10 H10A 0.9700 . ?
C10 H10B 0.9700 . ?
C11 N5 1.35(3) . ?
C11 N6 1.38(3) . ?
C11 H11A 0.9300 . ?
C12 N6 1.30(3) . ?
C12 N4 1.35(3) . ?
C12 H12A 0.9300 . ?
N2 N3 1.26(3) . ?
N4 N5 1.27(3) . ?
